data_4066858
loop_
_publ_author_name
'Fischer, Paul J.'
'Neary, Michelle C.'
'Heerboth, Aaron P.'
'Sullivan, Kevin P.'

_publ_section_title
;
 Allylnickel(II) and Allylpalladium(II) Derivatives of
 [(2-(Diphenylphosphino)ethyl)cyclopentadienyl]tricarbonylmetalates:
 Reactions with Free Radicals
;
_journal_issue 20
_journal_name_full Organometallics
_journal_page_first 4562
_journal_paper_doi 10.1021/om1006825
_journal_volume 29
_journal_year 2010
_chemical_formula_moiety 'C25 H23 Ni O3 P W'
_chemical_formula_sum 'C25 H23 Ni O3 P W'
_chemical_formula_weight 644.96
_chemical_name_common 10021a
_chemical_name_systematic
; 
 ? 
;
_space_group_IT_number 2
_symmetry_cell_setting triclinic
_symmetry_space_group_name_Hall '-P 1'
_symmetry_space_group_name_H-M 'P -1'
_atom_sites_solution_hydrogens geom
_atom_sites_solution_primary direct
_atom_sites_solution_secondary difmap
_audit_creation_method SHELXL-97
_cell_angle_alpha 73.957(1)
_cell_angle_beta 71.755(1)
_cell_angle_gamma 77.820(1)
_cell_formula_units_Z 2
_cell_length_a 8.4096(10)
_cell_length_b 10.9171(13)
_cell_length_c 13.3079(15)
_cell_measurement_reflns_used 2923
_cell_measurement_temperature 173(2)
_cell_measurement_theta_max 27.47
_cell_measurement_theta_min 2.57
_cell_volume 1104.7(2)
_computing_cell_refinement 'Bruker SMART'
_computing_data_collection 'Bruker SMART'
_computing_data_reduction 'Bruker SAINT'
_computing_molecular_graphics 'Bruker SHELXTL'
_computing_publication_material 'Bruker SHELXTL'
_computing_structure_refinement 'Bruker SHELXTL'
_computing_structure_solution 'Bruker SHELXTL'
_diffrn_ambient_temperature 173(2)
_diffrn_measured_fraction_theta_full 0.985
_diffrn_measured_fraction_theta_max 0.985
_diffrn_measurement_device_type 'CCD area detector'
_diffrn_measurement_method 'phi and omega scans'
_diffrn_radiation_monochromator graphite
_diffrn_radiation_source 'sealed tube'
_diffrn_radiation_type MoK\a
_diffrn_radiation_wavelength 0.71073
_diffrn_reflns_av_R_equivalents 0.0299
_diffrn_reflns_av_sigmaI/netI 0.0312
_diffrn_reflns_limit_h_max 10
_diffrn_reflns_limit_h_min -10
_diffrn_reflns_limit_k_max 14
_diffrn_reflns_limit_k_min -13
_diffrn_reflns_limit_l_max 17
_diffrn_reflns_limit_l_min 0
_diffrn_reflns_number 13200
_diffrn_reflns_theta_full 27.47
_diffrn_reflns_theta_max 27.47
_diffrn_reflns_theta_min 1.65
_exptl_absorpt_coefficient_mu 6.152
_exptl_absorpt_correction_T_max 0.5256
_exptl_absorpt_correction_T_min 0.3447
_exptl_absorpt_correction_type multi-scan
_exptl_absorpt_process_details 'SADABS (Sheldrick, 2008)'
_exptl_crystal_colour Red
_exptl_crystal_density_diffrn 1.939
_exptl_crystal_density_method 'not measured'
_exptl_crystal_description Block
_exptl_crystal_F_000 628
_exptl_crystal_size_max 0.22
_exptl_crystal_size_mid 0.20
_exptl_crystal_size_min 0.12
_refine_diff_density_max 0.878
_refine_diff_density_min -0.587
_refine_diff_density_rms 0.113
_refine_ls_extinction_method none
_refine_ls_goodness_of_fit_ref 1.048
_refine_ls_hydrogen_treatment constr
_refine_ls_matrix_type full
_refine_ls_number_parameters 280
_refine_ls_number_reflns 4979
_refine_ls_number_restraints 0
_refine_ls_restrained_S_all 1.048
_refine_ls_R_factor_all 0.0255
_refine_ls_R_factor_gt 0.0216
_refine_ls_shift/su_max 0.003
_refine_ls_shift/su_mean 0.000
_refine_ls_structure_factor_coef Fsqd
_refine_ls_weighting_details 'calc w=1/[\s^2^(Fo^2^)+(0.0236P)^2^+0.8468P] where P=(Fo^2^+2Fc^2^)/3'
_refine_ls_weighting_scheme calc
_refine_ls_wR_factor_gt 0.0502
_refine_ls_wR_factor_ref 0.0518
_reflns_number_gt 4613
_reflns_number_total 4979
_reflns_threshold_expression >2sigma(I)
_cod_data_source_file om1006825_si_003.cif
_cod_data_source_block 3
_cod_depositor_comments
;
The following automatic conversions were performed:

'_symmetry_cell_setting' value 'Triclinic' changed to 'triclinic'
according to /home/saulius/struct/CIF-dictionaries/cif_core.dic
dictionary named 'cif_core.dic' version 2.4.1 from
2010-06-29.

'_exptl_absorpt_correction_type' value 'Multi-scan'
changed to 'multi-scan' according to
/home/saulius/struct/CIF-dictionaries/cif_core.dic dictionary named
'cif_core.dic' version 2.4.1 from 2010-06-29.

Automatic conversion script
Id: cif_fix_values 1715 2011-07-08 13:25:40Z adriana 
;
_cod_original_sg_symbol_H-M P-1
_cod_database_code 4066858

loop_
_symmetry_equiv_pos_as_xyz
'x, y, z'
'-x, -y, -z'

loop_
_atom_site_label
_atom_site_type_symbol
_atom_site_fract_x
_atom_site_fract_y
_atom_site_fract_z
_atom_site_U_iso_or_equiv
_atom_site_adp_type
_atom_site_occupancy
_atom_site_symmetry_multiplicity
_atom_site_calc_flag
_atom_site_refinement_flags
W1 W 0.586025(15) 0.702188(11) 0.643182(9) 0.01554(5) Uani 1 1 d .
C1 C 0.6155(4) 0.5827(3) 0.7783(3) 0.0202(7) Uani 1 1 d .
O1 O 0.6539(4) 0.5020(2) 0.8493(2) 0.0337(6) Uani 1 1 d .
C2 C 0.4094(4) 0.8392(3) 0.6904(2) 0.0185(6) Uani 1 1 d .
O2 O 0.3040(3) 0.9277(2) 0.70575(19) 0.0260(5) Uani 1 1 d .
C3 C 0.4029(4) 0.6126(3) 0.6536(3) 0.0219(7) Uani 1 1 d .
O3 O 0.2953(3) 0.5592(3) 0.6553(2) 0.0334(6) Uani 1 1 d .
C4 C 0.8583(4) 0.7718(3) 0.5569(2) 0.0185(6) Uani 1 1 d .
C5 C 0.7436(4) 0.8462(3) 0.4981(3) 0.0245(7) Uani 1 1 d .
H5A H 0.7108 0.9365 0.4890 0.029 Uiso 1 1 calc R
C6 C 0.6852(5) 0.7647(4) 0.4550(3) 0.0320(9) Uani 1 1 d .
H6A H 0.6078 0.7907 0.4117 0.038 Uiso 1 1 calc R
C7 C 0.7630(5) 0.6373(4) 0.4878(3) 0.0313(8) Uani 1 1 d .
H7A H 0.7470 0.5626 0.4707 0.038 Uiso 1 1 calc R
C8 C 0.8690(4) 0.6416(3) 0.5510(3) 0.0245(7) Uani 1 1 d .
H8A H 0.9360 0.5698 0.5839 0.029 Uiso 1 1 calc R
C9 C 0.9637(4) 0.8227(3) 0.6037(3) 0.0211(7) Uani 1 1 d .
H9A H 0.9348 0.9175 0.5899 0.025 Uiso 1 1 calc R
H9B H 1.0838 0.8035 0.5640 0.025 Uiso 1 1 calc R
C10 C 0.9465(4) 0.7710(3) 0.7253(3) 0.0191(6) Uani 1 1 d .
H10A H 1.0426 0.7926 0.7421 0.023 Uiso 1 1 calc R
H10B H 0.9563 0.6760 0.7414 0.023 Uiso 1 1 calc R
P1 P 0.74843(9) 0.83152(7) 0.81706(6) 0.01404(15) Uani 1 1 d .
C11 C 0.8118(4) 0.7858(3) 0.9441(2) 0.0159(6) Uani 1 1 d .
C12 C 0.8255(4) 0.6552(3) 0.9949(3) 0.0207(7) Uani 1 1 d .
H12A H 0.8057 0.5949 0.9620 0.025 Uiso 1 1 calc R
C13 C 0.8676(4) 0.6129(3) 1.0922(3) 0.0235(7) Uani 1 1 d .
H13A H 0.8778 0.5237 1.1255 0.028 Uiso 1 1 calc R
C14 C 0.8950(4) 0.7000(3) 1.1413(3) 0.0245(7) Uani 1 1 d .
H14A H 0.9239 0.6708 1.2084 0.029 Uiso 1 1 calc R
C15 C 0.8802(4) 0.8302(3) 1.0922(3) 0.0229(7) Uani 1 1 d .
H15A H 0.8986 0.8902 1.1260 0.028 Uiso 1 1 calc R
C16 C 0.8387(4) 0.8731(3) 0.9941(3) 0.0183(6) Uani 1 1 d .
H16A H 0.8287 0.9623 0.9609 0.022 Uiso 1 1 calc R
C17 C 0.7377(4) 1.0062(3) 0.7730(2) 0.0160(6) Uani 1 1 d .
C18 C 0.5796(4) 1.0803(3) 0.7744(3) 0.0199(6) Uani 1 1 d .
H18A H 0.4806 1.0397 0.7988 0.024 Uiso 1 1 calc R
C19 C 0.5681(4) 1.2141(3) 0.7399(3) 0.0237(7) Uani 1 1 d .
H19A H 0.4608 1.2645 0.7415 0.028 Uiso 1 1 calc R
C20 C 0.7122(5) 1.2736(3) 0.7034(3) 0.0258(7) Uani 1 1 d .
H20A H 0.7039 1.3646 0.6798 0.031 Uiso 1 1 calc R
C21 C 0.8685(4) 1.2002(3) 0.7015(3) 0.0229(7) Uani 1 1 d .
H21A H 0.9673 1.2411 0.6762 0.027 Uiso 1 1 calc R
C22 C 0.8819(4) 1.0670(3) 0.7363(3) 0.0197(6) Uani 1 1 d .
H22A H 0.9896 1.0173 0.7351 0.024 Uiso 1 1 calc R
Ni1 Ni 0.51182(5) 0.75985(4) 0.84047(3) 0.01373(8) Uani 1 1 d .
C23 C 0.2836(4) 0.6884(3) 0.9158(3) 0.0217(7) Uani 1 1 d .
H23A H 0.3688 0.6163 0.9221 0.026 Uiso 1 1 calc R
H23B H 0.1947 0.6862 0.8867 0.026 Uiso 1 1 calc R
C24 C 0.2890(4) 0.7971(3) 0.9493(3) 0.0249(7) Uani 1 1 d .
H24A H 0.2042 0.8695 0.9433 0.030 Uiso 1 1 calc R
C25 C 0.4197(4) 0.7983(4) 0.9915(3) 0.0256(7) Uani 1 1 d .
H25A H 0.5040 0.7255 0.9972 0.031 Uiso 1 1 calc R
H25B H 0.4250 0.8719 1.0146 0.031 Uiso 1 1 calc R

loop_
_atom_site_aniso_label
_atom_site_aniso_U_11
_atom_site_aniso_U_22
_atom_site_aniso_U_33
_atom_site_aniso_U_23
_atom_site_aniso_U_13
_atom_site_aniso_U_12
W1 0.01936(7) 0.01684(7) 0.01266(7) -0.00449(5) -0.00595(5) -0.00326(5)
C1 0.0270(17) 0.0178(16) 0.0187(16) -0.0095(13) -0.0074(13) -0.0006(13)
O1 0.0578(18) 0.0195(12) 0.0262(14) -0.0056(11) -0.0221(13) 0.0066(12)
C2 0.0234(16) 0.0192(16) 0.0160(15) -0.0009(12) -0.0103(13) -0.0057(13)
O2 0.0251(12) 0.0230(12) 0.0281(13) -0.0030(10) -0.0124(10) 0.0048(10)
C3 0.0282(17) 0.0219(16) 0.0182(16) -0.0071(13) -0.0074(13) -0.0039(14)
O3 0.0332(14) 0.0395(15) 0.0364(15) -0.0163(12) -0.0082(12) -0.0156(12)
C4 0.0189(15) 0.0211(16) 0.0150(15) -0.0064(12) -0.0014(12) -0.0035(12)
C5 0.0264(18) 0.0285(18) 0.0163(16) -0.0025(14) -0.0033(13) -0.0058(14)
C6 0.032(2) 0.053(2) 0.0132(16) -0.0032(16) -0.0083(14) -0.0131(18)
C7 0.033(2) 0.042(2) 0.0231(18) -0.0205(16) 0.0029(15) -0.0140(17)
C8 0.0250(17) 0.0251(17) 0.0227(17) -0.0108(14) -0.0011(14) -0.0030(14)
C9 0.0202(16) 0.0245(17) 0.0183(16) -0.0066(13) -0.0004(13) -0.0075(13)
C10 0.0154(15) 0.0235(16) 0.0205(16) -0.0094(13) -0.0055(12) -0.0001(12)
P1 0.0147(4) 0.0148(4) 0.0141(4) -0.0046(3) -0.0048(3) -0.0020(3)
C11 0.0135(14) 0.0187(15) 0.0165(15) -0.0049(12) -0.0057(12) -0.0003(11)
C12 0.0225(16) 0.0215(16) 0.0202(16) -0.0062(13) -0.0065(13) -0.0046(13)
C13 0.0294(18) 0.0184(16) 0.0210(17) -0.0013(13) -0.0079(14) -0.0023(13)
C14 0.0265(18) 0.0320(19) 0.0173(16) -0.0053(14) -0.0083(13) -0.0054(14)
C15 0.0234(17) 0.0285(18) 0.0224(17) -0.0124(14) -0.0076(13) -0.0045(14)
C16 0.0191(15) 0.0178(15) 0.0192(16) -0.0045(12) -0.0055(12) -0.0040(12)
C17 0.0217(15) 0.0164(15) 0.0114(14) -0.0043(12) -0.0051(12) -0.0035(12)
C18 0.0213(16) 0.0216(16) 0.0200(16) -0.0071(13) -0.0077(13) -0.0036(13)
C19 0.0281(18) 0.0224(17) 0.0239(18) -0.0089(14) -0.0122(14) 0.0019(14)
C20 0.044(2) 0.0158(16) 0.0195(17) -0.0056(13) -0.0093(15) -0.0043(14)
C21 0.0294(18) 0.0237(17) 0.0178(16) -0.0050(13) -0.0036(13) -0.0125(14)
C22 0.0184(16) 0.0242(17) 0.0179(16) -0.0079(13) -0.0045(12) -0.0022(13)
Ni1 0.01517(19) 0.01450(19) 0.01303(18) -0.00413(15) -0.00418(15) -0.00335(14)
C23 0.0181(16) 0.0260(17) 0.0214(16) -0.0036(13) -0.0030(13) -0.0098(13)
C24 0.0212(17) 0.0316(19) 0.0190(17) -0.0088(14) 0.0008(13) -0.0026(14)
C25 0.0192(16) 0.036(2) 0.0244(18) -0.0180(15) 0.0006(13) -0.0040(14)

loop_
_atom_type_symbol
_atom_type_description
_atom_type_scat_dispersion_real
_atom_type_scat_dispersion_imag
_atom_type_scat_source
C C 0.0033 0.0016 'International Tables Vol C Tables 4.2.6.8 and 6.1.1.4'
H H 0.0000 0.0000 'International Tables Vol C Tables 4.2.6.8 and 6.1.1.4'
O O 0.0106 0.0060 'International Tables Vol C Tables 4.2.6.8 and 6.1.1.4'
P P 0.1023 0.0942 'International Tables Vol C Tables 4.2.6.8 and 6.1.1.4'
Ni Ni 0.3393 1.1124 'International Tables Vol C Tables 4.2.6.8 and 6.1.1.4'
W W -0.8490 6.8722 'International Tables Vol C Tables 4.2.6.8 and 6.1.1.4'

loop_
_geom_angle_atom_site_label_1
_geom_angle_atom_site_label_2
_geom_angle_atom_site_label_3
_geom_angle
C3 W1 C2 86.22(13)
C3 W1 C1 88.14(13)
C2 W1 C1 104.67(13)
C3 W1 C6 99.48(13)
C2 W1 C6 106.99(14)
C1 W1 C6 147.83(14)
C3 W1 C7 94.66(13)
C2 W1 C7 142.12(14)
C1 W1 C7 113.21(14)
C6 W1 C7 35.46(14)
C3 W1 C5 131.93(13)
C2 W1 C5 93.37(12)
C1 W1 C5 137.45(13)
C6 W1 C5 35.18(12)
C7 W1 C5 58.53(13)
C3 W1 C8 122.52(13)
C2 W1 C8 148.06(12)
C1 W1 C8 91.06(13)
C6 W1 C8 58.45(13)
C7 W1 C8 35.22(12)
C5 W1 C8 57.83(12)
C3 W1 C4 153.16(12)
C2 W1 C4 113.33(12)
C1 W1 C4 103.40(12)
C6 W1 C4 58.32(12)
C7 W1 C4 58.56(11)
C5 W1 C4 34.53(11)
C8 W1 C4 34.92(11)
C3 W1 Ni1 104.75(9)
C2 W1 Ni1 56.04(9)
C1 W1 Ni1 53.55(9)
C6 W1 Ni1 148.68(10)
C7 W1 Ni1 155.29(10)
C5 W1 Ni1 114.56(8)
C8 W1 Ni1 120.09(8)
C4 W1 Ni1 101.54(7)
O1 C1 W1 169.8(3)
O1 C1 Ni1 107.4(2)
W1 C1 Ni1 81.07(11)
O2 C2 W1 171.9(3)
O2 C2 Ni1 108.7(2)
W1 C2 Ni1 78.99(11)
O3 C3 W1 177.2(3)
C5 C4 C8 106.9(3)
C5 C4 C9 126.0(3)
C8 C4 C9 126.7(3)
C5 C4 W1 71.19(18)
C8 C4 W1 71.07(18)
C9 C4 W1 128.5(2)
C4 C5 C6 109.1(3)
C4 C5 W1 74.28(19)
C6 C5 W1 71.32(19)
C4 C5 H5A 125.5
C6 C5 H5A 125.5
W1 C5 H5A 120.6
C5 C6 C7 107.8(3)
C5 C6 W1 73.49(19)
C7 C6 W1 72.3(2)
C5 C6 H6A 126.1
C7 C6 H6A 126.1
W1 C6 H6A 119.9
C8 C7 C6 107.5(3)
C8 C7 W1 73.47(19)
C6 C7 W1 72.2(2)
C8 C7 H7A 126.2
C6 C7 H7A 126.2
W1 C7 H7A 119.9
C7 C8 C4 108.7(3)
C7 C8 W1 71.3(2)
C4 C8 W1 74.00(18)
C7 C8 H8A 125.7
C4 C8 H8A 125.7
W1 C8 H8A 120.7
C4 C9 C10 116.4(3)
C4 C9 H9A 108.2
C10 C9 H9A 108.2
C4 C9 H9B 108.2
C10 C9 H9B 108.2
H9A C9 H9B 107.3
C9 C10 P1 115.7(2)
C9 C10 H10A 108.3
P1 C10 H10A 108.3
C9 C10 H10B 108.3
P1 C10 H10B 108.3
H10A C10 H10B 107.4
C17 P1 C11 106.29(14)
C17 P1 C10 104.07(14)
C11 P1 C10 99.47(14)
C17 P1 Ni1 114.10(10)
C11 P1 Ni1 110.82(10)
C10 P1 Ni1 120.37(11)
C16 C11 C12 118.9(3)
C16 C11 P1 124.2(2)
C12 C11 P1 116.8(2)
C13 C12 C11 120.6(3)
C13 C12 H12A 119.7
C11 C12 H12A 119.7
C12 C13 C14 120.2(3)
C12 C13 H13A 119.9
C14 C13 H13A 119.9
C13 C14 C15 119.8(3)
C13 C14 H14A 120.1
C15 C14 H14A 120.1
C14 C15 C16 120.2(3)
C14 C15 H15A 119.9
C16 C15 H15A 119.9
C15 C16 C11 120.3(3)
C15 C16 H16A 119.9
C11 C16 H16A 119.9
C22 C17 C18 119.5(3)
C22 C17 P1 121.9(2)
C18 C17 P1 118.6(2)
C19 C18 C17 119.8(3)
C19 C18 H18A 120.1
C17 C18 H18A 120.1
C20 C19 C18 120.3(3)
C20 C19 H19A 119.8
C18 C19 H19A 119.8
C21 C20 C19 119.9(3)
C21 C20 H20A 120.1
C19 C20 H20A 120.1
C20 C21 C22 120.5(3)
C20 C21 H21A 119.8
C22 C21 H21A 119.8
C21 C22 C17 120.1(3)
C21 C22 H22A 119.9
C17 C22 H22A 119.9
C24 Ni1 C25 39.89(13)
C24 Ni1 C23 39.74(13)
C25 Ni1 C23 71.17(13)
C24 Ni1 P1 126.57(10)
C25 Ni1 P1 90.84(10)
C23 Ni1 P1 160.89(9)
C24 Ni1 C1 128.18(13)
C25 Ni1 C1 134.63(14)
C23 Ni1 C1 89.26(13)
P1 Ni1 C1 99.51(9)
C24 Ni1 C2 95.42(13)
C25 Ni1 C2 129.85(13)
C23 Ni1 C2 85.60(12)
P1 Ni1 C2 111.65(8)
C1 Ni1 C2 86.80(12)
C24 Ni1 W1 131.62(10)
C25 Ni1 W1 171.28(9)
C23 Ni1 W1 100.45(9)
P1 Ni1 W1 97.75(2)
C1 Ni1 W1 45.38(8)
C2 Ni1 W1 44.97(8)
C24 C23 Ni1 68.11(18)
C24 C23 H23A 120.0
Ni1 C23 H23A 74.1
C24 C23 H23B 120.0
Ni1 C23 H23B 130.3
H23A C23 H23B 120.0
C25 C24 C23 119.1(3)
C25 C24 Ni1 70.92(19)
C23 C24 Ni1 72.15(19)
C25 C24 H24A 120.5
C23 C24 H24A 120.5
Ni1 C24 H24A 128.7
C24 C25 Ni1 69.20(19)
C24 C25 H25A 120.0
Ni1 C25 H25A 73.8
C24 C25 H25B 120.0
Ni1 C25 H25B 129.3
H25A C25 H25B 120.0

loop_
_geom_bond_atom_site_label_1
_geom_bond_atom_site_label_2
_geom_bond_distance
W1 C3 1.943(3)
W1 C2 1.959(3)
W1 C1 1.960(3)
W1 C6 2.328(3)
W1 C7 2.330(3)
W1 C5 2.357(3)
W1 C8 2.358(3)
W1 C4 2.396(3)
W1 Ni1 2.7204(5)
C1 O1 1.177(4)
C1 Ni1 2.215(3)
C2 O2 1.181(4)
C2 Ni1 2.299(3)
C3 O3 1.167(4)
C4 C5 1.411(5)
C4 C8 1.427(4)
C4 C9 1.493(4)
C5 C6 1.416(5)
C5 H5A 0.9500
C6 C7 1.419(6)
C6 H6A 0.9500
C7 C8 1.419(5)
C7 H7A 0.9500
C8 H8A 0.9500
C9 C10 1.531(4)
C9 H9A 0.9900
C9 H9B 0.9900
C10 P1 1.847(3)
C10 H10A 0.9900
C10 H10B 0.9900
P1 C17 1.825(3)
P1 C11 1.838(3)
P1 Ni1 2.1915(9)
C11 C16 1.392(4)
C11 C12 1.396(4)
C12 C13 1.380(4)
C12 H12A 0.9500
C13 C14 1.384(5)
C13 H13A 0.9500
C14 C15 1.388(5)
C14 H14A 0.9500
C15 C16 1.387(4)
C15 H15A 0.9500
C16 H16A 0.9500
C17 C22 1.392(4)
C17 C18 1.400(4)
C18 C19 1.397(4)
C18 H18A 0.9500
C19 C20 1.385(5)
C19 H19A 0.9500
C20 C21 1.384(5)
C20 H20A 0.9500
C21 C22 1.391(5)
C21 H21A 0.9500
C22 H22A 0.9500
Ni1 C24 2.020(3)
Ni1 C25 2.042(3)
Ni1 C23 2.072(3)
C23 C24 1.392(5)
C23 H23A 0.9500
C23 H23B 0.9500
C24 C25 1.385(5)
C24 H24A 0.9500
C25 H25A 0.9500
C25 H25B 0.9500

loop_
_geom_torsion_atom_site_label_1
_geom_torsion_atom_site_label_2
_geom_torsion_atom_site_label_3
_geom_torsion_atom_site_label_4
_geom_torsion
C3 W1 C1 O1 102.8(16)
C2 W1 C1 O1 -171.6(16)
C6 W1 C1 O1 -2.2(18)
C7 W1 C1 O1 8.5(17)
C5 W1 C1 O1 -59.6(17)
C8 W1 C1 O1 -19.7(16)
C4 W1 C1 O1 -52.7(16)
Ni1 W1 C1 O1 -147.3(17)
C3 W1 C1 Ni1 -109.93(12)
C2 W1 C1 Ni1 -24.33(13)
C6 W1 C1 Ni1 145.1(2)
C7 W1 C1 Ni1 155.80(10)
C5 W1 C1 Ni1 87.69(18)
C8 W1 C1 Ni1 127.57(11)
C4 W1 C1 Ni1 94.57(11)
C3 W1 C2 O2 -87.9(19)
C1 W1 C2 O2 -174.9(18)
C6 W1 C2 O2 10.9(19)
C7 W1 C2 O2 5(2)
C5 W1 C2 O2 44.0(19)
C8 W1 C2 O2 67.9(19)
C4 W1 C2 O2 73.1(19)
Ni1 W1 C2 O2 161.5(19)
C3 W1 C2 Ni1 110.63(11)
C1 W1 C2 Ni1 23.55(13)
C6 W1 C2 Ni1 -150.61(10)
C7 W1 C2 Ni1 -156.64(16)
C5 W1 C2 Ni1 -117.55(10)
C8 W1 C2 Ni1 -93.6(2)
C4 W1 C2 Ni1 -88.40(11)
C2 W1 C3 O3 116(6)
C1 W1 C3 O3 -139(6)
C6 W1 C3 O3 10(6)
C7 W1 C3 O3 -26(6)
C5 W1 C3 O3 25(6)
C8 W1 C3 O3 -49(6)
C4 W1 C3 O3 -22(6)
Ni1 W1 C3 O3 170(6)
C3 W1 C4 C5 74.8(3)
C2 W1 C4 C5 -59.1(2)
C1 W1 C4 C5 -171.8(2)
C6 W1 C4 C5 37.1(2)
C7 W1 C4 C5 79.0(2)
C8 W1 C4 C5 116.2(3)
Ni1 W1 C4 C5 -116.86(18)
C3 W1 C4 C8 -41.3(4)
C2 W1 C4 C8 -175.22(19)
C1 W1 C4 C8 72.1(2)
C6 W1 C4 C8 -79.0(2)
C7 W1 C4 C8 -37.2(2)
C5 W1 C4 C8 -116.2(3)
Ni1 W1 C4 C8 126.98(18)
C3 W1 C4 C9 -163.7(3)
C2 W1 C4 C9 62.4(3)
C1 W1 C4 C9 -50.3(3)
C6 W1 C4 C9 158.6(3)
C7 W1 C4 C9 -159.5(3)
C5 W1 C4 C9 121.5(4)
C8 W1 C4 C9 -122.4(4)
Ni1 W1 C4 C9 4.6(3)
C8 C4 C5 C6 -0.8(4)
C9 C4 C5 C6 172.2(3)
W1 C4 C5 C6 -63.3(2)
C8 C4 C5 W1 62.5(2)
C9 C4 C5 W1 -124.5(3)
C3 W1 C5 C4 -144.1(2)
C2 W1 C5 C4 127.9(2)
C1 W1 C5 C4 11.9(3)
C6 W1 C5 C4 -117.0(3)
C7 W1 C5 C4 -79.1(2)
C8 W1 C5 C4 -37.37(18)
Ni1 W1 C5 C4 73.96(19)
C3 W1 C5 C6 -27.2(3)
C2 W1 C5 C6 -115.1(2)
C1 W1 C5 C6 128.8(2)
C7 W1 C5 C6 37.9(2)
C8 W1 C5 C6 79.6(2)
C4 W1 C5 C6 117.0(3)
Ni1 W1 C5 C6 -169.07(19)
C4 C5 C6 C7 0.5(4)
W1 C5 C6 C7 -64.7(2)
C4 C5 C6 W1 65.2(2)
C3 W1 C6 C5 159.8(2)
C2 W1 C6 C5 70.9(2)
C1 W1 C6 C5 -98.4(3)
C7 W1 C6 C5 -115.5(3)
C8 W1 C6 C5 -77.7(2)
C4 W1 C6 C5 -36.4(2)
Ni1 W1 C6 C5 19.4(3)
C3 W1 C6 C7 -84.7(2)
C2 W1 C6 C7 -173.6(2)
C1 W1 C6 C7 17.1(4)
C5 W1 C6 C7 115.5(3)
C8 W1 C6 C7 37.8(2)
C4 W1 C6 C7 79.0(2)
Ni1 W1 C6 C7 134.8(2)
C5 C6 C7 C8 -0.1(4)
W1 C6 C7 C8 -65.5(2)
C5 C6 C7 W1 65.4(2)
C3 W1 C7 C8 -145.0(2)
C2 W1 C7 C8 125.1(2)
C1 W1 C7 C8 -55.1(2)
C6 W1 C7 C8 115.1(3)
C5 W1 C7 C8 77.6(2)
C4 W1 C7 C8 36.84(19)
Ni1 W1 C7 C8 -3.0(4)
C3 W1 C7 C6 99.8(2)
C2 W1 C7 C6 10.0(3)
C1 W1 C7 C6 -170.2(2)
C5 W1 C7 C6 -37.6(2)
C8 W1 C7 C6 -115.1(3)
C4 W1 C7 C6 -78.3(2)
Ni1 W1 C7 C6 -118.1(3)
C6 C7 C8 C4 -0.4(4)
W1 C7 C8 C4 -65.1(2)
C6 C7 C8 W1 64.7(2)
C5 C4 C8 C7 0.7(4)
C9 C4 C8 C7 -172.2(3)
W1 C4 C8 C7 63.3(2)
C5 C4 C8 W1 -62.6(2)
C9 C4 C8 W1 124.5(3)
C3 W1 C8 C7 42.6(3)
C2 W1 C8 C7 -108.4(3)
C1 W1 C8 C7 131.1(2)
C6 W1 C8 C7 -38.0(2)
C5 W1 C8 C7 -79.7(2)
C4 W1 C8 C7 -116.7(3)
Ni1 W1 C8 C7 178.55(19)
C3 W1 C8 C4 159.30(19)
C2 W1 C8 C4 8.3(3)
C1 W1 C8 C4 -112.2(2)
C6 W1 C8 C4 78.6(2)
C7 W1 C8 C4 116.7(3)
C5 W1 C8 C4 36.94(18)
Ni1 W1 C8 C4 -64.8(2)
C5 C4 C9 C10 125.0(3)
C8 C4 C9 C10 -63.4(4)
W1 C4 C9 C10 31.1(4)
C4 C9 C10 P1 -73.3(3)
C9 C10 P1 C17 -54.1(3)
C9 C10 P1 C11 -163.7(2)
C9 C10 P1 Ni1 75.3(3)
C17 P1 C11 C16 1.9(3)
C10 P1 C11 C16 109.7(3)
Ni1 P1 C11 C16 -122.6(2)
C17 P1 C11 C12 178.8(2)
C10 P1 C11 C12 -73.4(3)
Ni1 P1 C11 C12 54.4(3)
C16 C11 C12 C13 -1.0(5)
P1 C11 C12 C13 -178.1(3)
C11 C12 C13 C14 0.7(5)
C12 C13 C14 C15 -0.1(5)
C13 C14 C15 C16 -0.2(5)
C14 C15 C16 C11 -0.1(5)
C12 C11 C16 C15 0.7(5)
P1 C11 C16 C15 177.6(2)
C11 P1 C17 C22 68.8(3)
C10 P1 C17 C22 -35.7(3)
Ni1 P1 C17 C22 -168.8(2)
C11 P1 C17 C18 -112.5(2)
C10 P1 C17 C18 143.1(2)
Ni1 P1 C17 C18 10.0(3)
C22 C17 C18 C19 -0.5(5)
P1 C17 C18 C19 -179.2(2)
C17 C18 C19 C20 0.6(5)
C18 C19 C20 C21 -0.2(5)
C19 C20 C21 C22 -0.2(5)
C20 C21 C22 C17 0.3(5)
C18 C17 C22 C21 0.0(5)
P1 C17 C22 C21 178.8(2)
C17 P1 Ni1 C24 -62.89(17)
C11 P1 Ni1 C24 57.03(17)
C10 P1 Ni1 C24 172.29(17)
C17 P1 Ni1 C25 -82.04(15)
C11 P1 Ni1 C25 37.88(15)
C10 P1 Ni1 C25 153.14(16)
C17 P1 Ni1 C23 -101.3(3)
C11 P1 Ni1 C23 18.6(3)
C10 P1 Ni1 C23 133.9(3)
C17 P1 Ni1 C1 142.33(13)
C11 P1 Ni1 C1 -97.75(14)
C10 P1 Ni1 C1 17.51(15)
C17 P1 Ni1 C2 52.00(14)
C11 P1 Ni1 C2 171.93(14)
C10 P1 Ni1 C2 -72.81(15)
C17 P1 Ni1 W1 96.43(11)
C11 P1 Ni1 W1 -143.65(11)
C10 P1 Ni1 W1 -28.38(12)
O1 C1 Ni1 C24 -71.5(3)
W1 C1 Ni1 C24 114.27(15)
O1 C1 Ni1 C25 -18.0(3)
W1 C1 Ni1 C25 167.73(13)
O1 C1 Ni1 C23 -80.2(3)
W1 C1 Ni1 C23 105.52(13)
O1 C1 Ni1 P1 82.7(3)
W1 C1 Ni1 P1 -91.54(9)
O1 C1 Ni1 C2 -165.8(3)
W1 C1 Ni1 C2 19.88(11)
O1 C1 Ni1 W1 174.3(3)
O2 C2 Ni1 C24 34.6(2)
W1 C2 Ni1 C24 -148.10(13)
O2 C2 Ni1 C25 12.2(3)
W1 C2 Ni1 C25 -170.48(13)
O2 C2 Ni1 C23 73.2(2)
W1 C2 Ni1 C23 -109.54(12)
O2 C2 Ni1 P1 -98.4(2)
W1 C2 Ni1 P1 78.94(9)
O2 C2 Ni1 C1 162.7(2)
W1 C2 Ni1 C1 -20.03(11)
O2 C2 Ni1 W1 -177.3(3)
C3 W1 Ni1 C24 -30.22(17)
C2 W1 Ni1 C24 44.73(18)
C1 W1 Ni1 C24 -106.56(18)
C6 W1 Ni1 C24 109.3(2)
C7 W1 Ni1 C24 -170.9(3)
C5 W1 Ni1 C24 121.43(17)
C8 W1 Ni1 C24 -172.88(17)
C4 W1 Ni1 C24 155.21(16)
C3 W1 Ni1 C25 -18.1(7)
C2 W1 Ni1 C25 56.9(7)
C1 W1 Ni1 C25 -94.4(7)
C6 W1 Ni1 C25 121.5(7)
C7 W1 Ni1 C25 -158.7(7)
C5 W1 Ni1 C25 133.6(7)
C8 W1 Ni1 C25 -160.7(7)
C4 W1 Ni1 C25 167.4(7)
C3 W1 Ni1 C23 -2.11(14)
C2 W1 Ni1 C23 72.84(15)
C1 W1 Ni1 C23 -78.44(15)
C6 W1 Ni1 C23 137.4(2)
C7 W1 Ni1 C23 -142.8(3)
C5 W1 Ni1 C23 149.54(13)
C8 W1 Ni1 C23 -144.77(14)
C4 W1 Ni1 C23 -176.68(12)
C3 W1 Ni1 P1 172.07(10)
C2 W1 Ni1 P1 -112.98(11)
C1 W1 Ni1 P1 95.74(12)
C6 W1 Ni1 P1 -48.41(19)
C7 W1 Ni1 P1 31.4(2)
C5 W1 Ni1 P1 -36.28(10)
C8 W1 Ni1 P1 29.41(10)
C4 W1 Ni1 P1 -2.50(8)
C3 W1 Ni1 C1 76.33(16)
C2 W1 Ni1 C1 151.28(16)
C6 W1 Ni1 C1 -144.1(2)
C7 W1 Ni1 C1 -64.3(3)
C5 W1 Ni1 C1 -132.02(15)
C8 W1 Ni1 C1 -66.33(15)
C4 W1 Ni1 C1 -98.24(14)
C3 W1 Ni1 C2 -74.95(15)
C1 W1 Ni1 C2 -151.28(16)
C6 W1 Ni1 C2 64.6(2)
C7 W1 Ni1 C2 144.4(3)
C5 W1 Ni1 C2 76.70(14)
C8 W1 Ni1 C2 142.39(15)
C4 W1 Ni1 C2 110.48(13)
C25 Ni1 C23 C24 30.9(2)
P1 Ni1 C23 C24 51.3(4)
C1 Ni1 C23 C24 169.2(2)
C2 Ni1 C23 C24 -103.9(2)
W1 Ni1 C23 C24 -146.56(19)
Ni1 C23 C24 C25 -55.1(3)
C23 Ni1 C24 C25 130.7(3)
P1 Ni1 C24 C25 -30.8(3)
C1 Ni1 C24 C25 116.9(2)
C2 Ni1 C24 C25 -152.9(2)
W1 Ni1 C24 C25 177.14(17)
C25 Ni1 C24 C23 -130.7(3)
P1 Ni1 C24 C23 -161.45(16)
C1 Ni1 C24 C23 -13.8(3)
C2 Ni1 C24 C23 76.4(2)
W1 Ni1 C24 C23 46.5(2)
C23 C24 C25 Ni1 55.7(3)
C23 Ni1 C25 C24 -30.8(2)
P1 Ni1 C25 C24 155.7(2)
C1 Ni1 C25 C24 -100.0(2)
C2 Ni1 C25 C24 36.2(3)
W1 Ni1 C25 C24 -14.2(8)
